data_2101729
loop_
_publ_author_name
'Marsh, R. E.'

_publ_section_title
;
 The perils of <i>Cc</i> revisited
;
_journal_issue 2
_journal_name_full 'Acta Crystallographica Section B'
_journal_page_first 317
_journal_page_last 322
_journal_paper_doi 10.1107/S010876819601381X
_journal_volume 53
_journal_year 1997
_chemical_formula_moiety 'C20 H36 N4 Cl2 Pd2 '
_chemical_formula_sum 'C20 H36 Cl2 N4 Pd2'
_space_group_IT_number 15
_symmetry_cell_setting monoclinic
_symmetry_space_group_name_Hall '-C 2yc'
_symmetry_space_group_name_H-M 'C 1 2/c 1'
_audit_creation_method CSD-QUEST3D-V5
_cell_angle_alpha 90
_cell_angle_beta 102.940(10)
_cell_angle_gamma 90
_cell_formula_units_Z 4
_cell_length_a 12.665(2)
_cell_length_b 14.449(2)
_cell_length_c 18.402(3)
_cell_volume 3282.0(9)
_cod_data_source_file an0533.cif
_cod_data_source_block CSD_CIF_MIF_DIKWAV01
_cod_depositor_comments
;

  Added moiety chemical formula from Marsh (1997) paper. The summary
  chemical formula is calculated from moiety formula using 'AdHocParser'
  (svn://www.crystallography.net/cod-tools/trunk/Formulae/AdHocParser.yp,
  revision 1441.)

  Removing 14 atoms which were symmetric equivalents of the atoms from
  the asymmetric unit.

  Andrius Merkys
  2013-11-06
;
_cod_original_sg_symbol_H-M 'C 2/c'
_cod_database_code 2101729

loop_
_symmetry_equiv_pos_as_xyz
x,y,z
-x,y,1/2-z
1/2+x,1/2+y,z
1/2-x,1/2+y,1/2-z
-x,-y,-z
x,-y,-1/2+z
-1/2-x,-1/2-y,-z
-1/2+x,-1/2-y,-1/2+z

loop_
_atom_site_label
_atom_site_fract_x
_atom_site_fract_y
_atom_site_fract_z
_atom_site_type_symbol
Pd1 -.0830 .1122 .1968 Pd
Cl1 -.2410 .1058 .0958 Cl
C1 -.1310 .0255 .2672 C
N1 -.1588 -.0156 .3108 N
C2 -.1768 -.0547 .3798 C
C3 -.070 -.096 .422 C
C4 -.263 -.134 .358 C
C5 -.211 .025 .426 C
C6 -.0050 .2056 .1488 C
N2 .0372 .2579 .1217 N
C7 .0920 .3324 .0906 C
C8 .215 .322 .116 C
C9 .048 .330 .006 C
C10 .058 .429 .125 C

loop_
_atom_type_symbol
C
Cl
N
Pd
